data_4514094
loop_
_publ_author_name
'Yuwen, Jing'
'Chakraborty, Sumit'
'Brennessel, William W.'
'Jones, William D.'

_publ_section_title
;
 Additive-Free Cobalt-Catalyzed Hydrogenation of Esters to Alcohols
;
_journal_name_full 'ACS Catalysis'
_journal_page_first 3735
_journal_paper_doi 10.1021/acscatal.7b00623
_journal_year 2017
_chemical_formula_moiety 'C30 H53 Co N O2 P2, C32 H12 B F24'
_chemical_formula_sum 'C62 H65 B Co F24 N O2 P2'
_chemical_formula_weight 1443.83
_chemical_name_common jonjy02
_chemical_name_systematic (Cy-PNP)Co(CO)2
_space_group_crystal_system triclinic
_space_group_IT_number 2
_space_group_name_Hall '-P 1'
_space_group_name_H-M_alt 'P -1'
_symmetry_space_group_name_Hall '-P 1'
_symmetry_space_group_name_H-M 'P -1'
_atom_sites_solution_hydrogens mixed
_atom_sites_solution_primary direct
_atom_sites_solution_secondary difmap
_audit_creation_method SHELXL-2016/4
_cell_angle_alpha 102.352(2)
_cell_angle_beta 98.180(3)
_cell_angle_gamma 99.337(3)
_cell_formula_units_Z 2
_cell_length_a 13.0174(15)
_cell_length_b 14.9485(17)
_cell_length_c 17.504(2)
_cell_measurement_reflns_used 4084
_cell_measurement_temperature 100.0(5)
_cell_measurement_theta_max 28.61
_cell_measurement_theta_min 2.19
_cell_volume 3227.4(6)
_computing_cell_refinement 'SAINT (Bruker, 2013)'
_computing_data_collection 'APEX3 (Bruker, 2016)'
_computing_data_reduction 'SAINT (Bruker, 2013)'
_computing_molecular_graphics 'SHELXTL (Sheldrick, 2008)'
_computing_publication_material 'SHELXTL (Sheldrick, 2008)'
_computing_structure_refinement 'SHELXL-2016/4 (Sheldrick, 2016b)'
_computing_structure_solution 'SHELXT-2014/5 (Sheldrick, 2014)'
_diffrn_ambient_temperature 100.0(5)
_diffrn_measured_fraction_theta_full 0.995
_diffrn_measured_fraction_theta_max 0.995
_diffrn_measurement_device_type 'Bruker SMART APEX II CCD platform'
_diffrn_measurement_method '\w scans'
_diffrn_radiation_type MoK\a
_diffrn_radiation_wavelength 0.71073
_diffrn_reflns_av_R_equivalents 0.0714
_diffrn_reflns_av_unetI/netI 0.0870
_diffrn_reflns_Laue_measured_fraction_full 0.995
_diffrn_reflns_Laue_measured_fraction_max 0.995
_diffrn_reflns_limit_h_max 18
_diffrn_reflns_limit_h_min -18
_diffrn_reflns_limit_k_max 20
_diffrn_reflns_limit_k_min -20
_diffrn_reflns_limit_l_max 24
_diffrn_reflns_limit_l_min -24
_diffrn_reflns_number 50938
_diffrn_reflns_point_group_measured_fraction_full 0.995
_diffrn_reflns_point_group_measured_fraction_max 0.995
_diffrn_reflns_theta_full 29.573
_diffrn_reflns_theta_max 29.573
_diffrn_reflns_theta_min 1.630
_diffrn_source 'fine-focus sealed tube'
_exptl_absorpt_coefficient_mu 0.428
_exptl_absorpt_correction_T_max 0.7459
_exptl_absorpt_correction_T_min 0.6307
_exptl_absorpt_correction_type multi-scan
_exptl_absorpt_process_details 'SADABS (Sheldrick, 2016a)'
_exptl_crystal_colour yellow-orange
_exptl_crystal_density_diffrn 1.486
_exptl_crystal_description plate
_exptl_crystal_F_000 1476
_exptl_crystal_size_max 0.36
_exptl_crystal_size_mid 0.32
_exptl_crystal_size_min 0.16
_refine_diff_density_max 0.612
_refine_diff_density_min -0.543
_refine_diff_density_rms 0.078
_refine_ls_extinction_method none
_refine_ls_goodness_of_fit_ref 0.995
_refine_ls_hydrogen_treatment mixed
_refine_ls_matrix_type full
_refine_ls_number_parameters 842
_refine_ls_number_reflns 18027
_refine_ls_number_restraints 0
_refine_ls_restrained_S_all 0.995
_refine_ls_R_factor_all 0.1010
_refine_ls_R_factor_gt 0.0522
_refine_ls_shift/su_max 0.001
_refine_ls_shift/su_mean 0.000
_refine_ls_structure_factor_coef Fsqd
_refine_ls_weighting_details 'w=1/[\s^2^(Fo^2^)+(0.0549P)^2^] where P=(Fo^2^+2Fc^2^)/3'
_refine_ls_weighting_scheme calc
_refine_ls_wR_factor_gt 0.1101
_refine_ls_wR_factor_ref 0.1311
_reflns_Friedel_coverage 0.000
_reflns_number_gt 10996
_reflns_number_total 18027
_reflns_threshold_expression 'I > 2\s(I)'
_cod_data_source_file cs7b00623_si_002.cif
_cod_data_source_block 2
_cod_original_cell_volume 3227.4(7)
_cod_database_code 4514094
_shelx_shelxl_version_number 2016/4
_shelx_space_group_comment
; 
The symmetry employed for this shelxl refinement is uniquely defined 
by the following loop, which should always be used as a source of 
symmetry information in preference to the above space-group names. 
They are only intended as comments. 
;
_shelx_estimated_absorpt_t_min 0.861
_shelx_estimated_absorpt_t_max 0.935

loop_
_space_group_symop_operation_xyz
'x, y, z'
'-x, -y, -z'

loop_
_atom_site_label
_atom_site_type_symbol
_atom_site_fract_x
_atom_site_fract_y
_atom_site_fract_z
_atom_site_U_iso_or_equiv
_atom_site_adp_type
_atom_site_occupancy
_atom_site_site_symmetry_order
_atom_site_calc_flag
_atom_site_refinement_flags_posn
_atom_site_refinement_flags_adp
CO1 Co 0.67433(3) 0.24514(2) 0.79793(2) 0.01774(8) Uani 1 1 d . .
P1 P 0.58798(5) 0.36155(4) 0.80732(4) 0.01967(14) Uani 1 1 d . .
P2 P 0.71115(5) 0.10406(4) 0.78572(4) 0.01764(13) Uani 1 1 d . .
C1 C 0.6469(2) 0.22826(17) 0.69584(16) 0.0255(6) Uani 1 1 d . .
O1 O 0.63132(19) 0.22037(14) 0.62809(11) 0.0412(5) Uani 1 1 d . .
C2 C 0.8072(2) 0.30507(17) 0.84551(15) 0.0239(5) Uani 1 1 d . .
O2 O 0.89512(15) 0.33877(13) 0.86630(12) 0.0346(5) Uani 1 1 d . .
N1 N 0.61076(18) 0.22019(15) 0.89510(12) 0.0210(4) Uani 1 1 d . .
H1 H 0.546(2) 0.185(2) 0.8792(17) 0.032(8) Uiso 1 1 d . .
C3 C 0.6006(2) 0.30840(18) 0.94843(15) 0.0274(6) Uani 1 1 d . .
H3A H 0.671891 0.346066 0.973478 0.033 Uiso 1 1 calc R U
H3B H 0.563297 0.294117 0.991215 0.033 Uiso 1 1 calc R U
C4 C 0.5393(2) 0.36402(18) 0.90193(15) 0.0258(6) Uani 1 1 d . .
H4A H 0.549830 0.429356 0.933319 0.031 Uiso 1 1 calc R U
H4B H 0.462713 0.336348 0.890903 0.031 Uiso 1 1 calc R U
C5 C 0.6738(2) 0.16526(18) 0.93802(15) 0.0254(6) Uani 1 1 d . .
H5A H 0.638066 0.148113 0.980629 0.030 Uiso 1 1 calc R U
H5B H 0.744751 0.203718 0.963031 0.030 Uiso 1 1 calc R U
C6 C 0.6852(2) 0.07794(17) 0.88082(14) 0.0228(5) Uani 1 1 d . .
H6A H 0.619487 0.030020 0.870709 0.027 Uiso 1 1 calc R U
H6B H 0.744364 0.052613 0.904571 0.027 Uiso 1 1 calc R U
C7 C 0.4687(2) 0.34611(17) 0.73052(16) 0.0234(5) Uani 1 1 d . .
H7 H 0.493286 0.341952 0.678534 0.028 Uiso 1 1 calc R U
C8 C 0.3922(2) 0.25316(18) 0.72287(19) 0.0331(7) Uani 1 1 d . .
H8A H 0.431058 0.201199 0.714921 0.040 Uiso 1 1 calc R U
H8B H 0.363765 0.255071 0.772608 0.040 Uiso 1 1 calc R U
C9 C 0.3008(2) 0.2357(2) 0.6529(2) 0.0419(8) Uani 1 1 d . .
H9A H 0.328909 0.229633 0.602813 0.050 Uiso 1 1 calc R U
H9B H 0.251926 0.176394 0.649734 0.050 Uiso 1 1 calc R U
C10 C 0.2405(2) 0.31536(19) 0.66233(19) 0.0355(7) Uani 1 1 d . .
H10A H 0.205882 0.317045 0.709287 0.043 Uiso 1 1 calc R U
H10B H 0.184578 0.304392 0.614793 0.043 Uiso 1 1 calc R U
C11 C 0.3148(2) 0.40907(19) 0.67259(18) 0.0342(7) Uani 1 1 d . .
H11A H 0.342062 0.410152 0.622739 0.041 Uiso 1 1 calc R U
H11B H 0.274602 0.459909 0.682609 0.041 Uiso 1 1 calc R U
C12 C 0.4078(2) 0.42660(18) 0.74115(17) 0.0291(6) Uani 1 1 d . .
H12A H 0.381352 0.432853 0.791947 0.035 Uiso 1 1 calc R U
H12B H 0.456313 0.485884 0.743616 0.035 Uiso 1 1 calc R U
C13 C 0.6625(2) 0.47865(17) 0.81199(15) 0.0224(5) Uani 1 1 d . .
H13 H 0.610745 0.521288 0.811795 0.027 Uiso 1 1 calc R U
C14 C 0.7110(2) 0.47627(18) 0.73705(16) 0.0276(6) Uani 1 1 d . .
H14A H 0.761524 0.433319 0.734772 0.033 Uiso 1 1 calc R U
H14B H 0.654358 0.452303 0.689351 0.033 Uiso 1 1 calc R U
C15 C 0.7683(2) 0.57357(19) 0.73686(18) 0.0336(7) Uani 1 1 d . .
H15A H 0.802180 0.569847 0.689383 0.040 Uiso 1 1 calc R U
H15B H 0.716387 0.614810 0.733630 0.040 Uiso 1 1 calc R U
C16 C 0.8521(2) 0.6152(2) 0.81130(19) 0.0370(7) Uani 1 1 d . .
H16A H 0.884480 0.679789 0.810957 0.044 Uiso 1 1 calc R U
H16B H 0.908618 0.578155 0.811024 0.044 Uiso 1 1 calc R U
C17 C 0.8066(2) 0.61690(18) 0.88676(18) 0.0318(6) Uani 1 1 d . .
H17A H 0.757334 0.661000 0.890885 0.038 Uiso 1 1 calc R U
H17B H 0.864698 0.639551 0.933555 0.038 Uiso 1 1 calc R U
C18 C 0.7471(2) 0.51921(18) 0.88747(16) 0.0287(6) Uani 1 1 d . .
H18A H 0.797987 0.477046 0.890740 0.034 Uiso 1 1 calc R U
H18B H 0.713028 0.523682 0.934879 0.034 Uiso 1 1 calc R U
C19 C 0.62374(19) 0.00391(16) 0.71117(14) 0.0200(5) Uani 1 1 d . .
H19 H 0.632189 -0.053862 0.729493 0.024 Uiso 1 1 calc R U
C20 C 0.50798(19) 0.01424(17) 0.71086(15) 0.0236(5) Uani 1 1 d . .
H20A H 0.492897 0.019185 0.765309 0.028 Uiso 1 1 calc R U
H20B H 0.498214 0.072798 0.695603 0.028 Uiso 1 1 calc R U
C21 C 0.4296(2) -0.06730(17) 0.65394(15) 0.0250(5) Uani 1 1 d . .
H21A H 0.432072 -0.124547 0.673408 0.030 Uiso 1 1 calc R U
H21B H 0.357128 -0.054706 0.652761 0.030 Uiso 1 1 calc R U
C22 C 0.4537(2) -0.08349(19) 0.57027(16) 0.0276(6) Uani 1 1 d . .
H22A H 0.441964 -0.029755 0.547874 0.033 Uiso 1 1 calc R U
H22B H 0.405093 -0.140225 0.535997 0.033 Uiso 1 1 calc R U
C23 C 0.56778(19) -0.09527(17) 0.57071(15) 0.0230(5) Uani 1 1 d . .
H23A H 0.582437 -0.103161 0.515947 0.028 Uiso 1 1 calc R U
H23B H 0.577452 -0.152480 0.588392 0.028 Uiso 1 1 calc R U
C24 C 0.6468(2) -0.01098(17) 0.62592(14) 0.0213(5) Uani 1 1 d . .
H24A H 0.641169 0.045708 0.606236 0.026 Uiso 1 1 calc R U
H24B H 0.719882 -0.021780 0.625983 0.026 Uiso 1 1 calc R U
C25 C 0.85004(19) 0.09494(16) 0.78334(14) 0.0192(5) Uani 1 1 d . .
H25 H 0.891556 0.132463 0.836197 0.023 Uiso 1 1 calc R U
C26 C 0.8720(2) -0.00429(17) 0.77510(15) 0.0235(5) Uani 1 1 d . .
H26A H 0.846658 -0.030553 0.817955 0.028 Uiso 1 1 calc R U
H26B H 0.832674 -0.044771 0.723416 0.028 Uiso 1 1 calc R U
C27 C 0.9906(2) -0.00336(19) 0.78008(15) 0.0265(6) Uani 1 1 d . .
H27A H 1.028597 0.030416 0.834270 0.032 Uiso 1 1 calc R U
H27B H 1.002079 -0.068381 0.770592 0.032 Uiso 1 1 calc R U
C28 C 1.0358(2) 0.04323(19) 0.71970(15) 0.0273(6) Uani 1 1 d . .
H28A H 1.003901 0.005411 0.665290 0.033 Uiso 1 1 calc R U
H28B H 1.113245 0.046192 0.727126 0.033 Uiso 1 1 calc R U
C29 C 1.0136(2) 0.14231(18) 0.72886(16) 0.0261(6) Uani 1 1 d . .
H29A H 1.050666 0.181729 0.781592 0.031 Uiso 1 1 calc R U
H29B H 1.041251 0.170195 0.687549 0.031 Uiso 1 1 calc R U
C30 C 0.89500(19) 0.14028(17) 0.72090(15) 0.0214(5) Uani 1 1 d . .
H30A H 0.858468 0.104372 0.666895 0.026 Uiso 1 1 calc R U
H30B H 0.882167 0.204805 0.728324 0.026 Uiso 1 1 calc R U
B1 B 0.8271(2) 0.27551(19) 0.27275(16) 0.0177(5) Uani 1 1 d . .
C31 C 0.87634(18) 0.38008(16) 0.26406(13) 0.0171(5) Uani 1 1 d . .
C32 C 0.84551(19) 0.40991(16) 0.19541(14) 0.0199(5) Uani 1 1 d . .
H32 H 0.799473 0.366555 0.151352 0.024 Uiso 1 1 calc R U
C33 C 0.8801(2) 0.50155(17) 0.18920(15) 0.0215(5) Uani 1 1 d . .
C34 C 0.94691(19) 0.56656(17) 0.25205(15) 0.0219(5) Uani 1 1 d . .
H34 H 0.971749 0.628335 0.247771 0.026 Uiso 1 1 calc R U
C35 C 0.97693(19) 0.53944(17) 0.32171(14) 0.0207(5) Uani 1 1 d . .
C36 C 0.94181(19) 0.44809(17) 0.32735(14) 0.0202(5) Uani 1 1 d . .
H36 H 0.963137 0.431610 0.375828 0.024 Uiso 1 1 calc R U
C37 C 0.90001(18) 0.24350(16) 0.34211(13) 0.0164(5) Uani 1 1 d . .
C38 C 1.01081(19) 0.26009(16) 0.35046(14) 0.0187(5) Uani 1 1 d . .
H38 H 1.043489 0.296596 0.318983 0.022 Uiso 1 1 calc R U
C39 C 1.07453(19) 0.22529(16) 0.40287(14) 0.0189(5) Uani 1 1 d . .
C40 C 1.0296(2) 0.16914(16) 0.44847(14) 0.0207(5) Uani 1 1 d . .
H40 H 1.072698 0.144537 0.484031 0.025 Uiso 1 1 calc R U
C41 C 0.92048(19) 0.15034(16) 0.44038(13) 0.0174(5) Uani 1 1 d . .
C42 C 0.85734(19) 0.18742(16) 0.38917(14) 0.0174(5) Uani 1 1 d . .
H42 H 0.782759 0.174267 0.386006 0.021 Uiso 1 1 calc R U
C43 C 0.70748(18) 0.28247(16) 0.28963(14) 0.0182(5) Uani 1 1 d . .
C44 C 0.68860(19) 0.32271(16) 0.36514(15) 0.0203(5) Uani 1 1 d . .
H44 H 0.746547 0.344026 0.408510 0.024 Uiso 1 1 calc R U
C45 C 0.5874(2) 0.33240(17) 0.37850(15) 0.0228(5) Uani 1 1 d . .
C46 C 0.5004(2) 0.30279(17) 0.31707(16) 0.0253(6) Uani 1 1 d . .
H46 H 0.431412 0.308768 0.326332 0.030 Uiso 1 1 calc R U
C47 C 0.5174(2) 0.26402(17) 0.24142(16) 0.0234(5) Uani 1 1 d . .
C48 C 0.61887(19) 0.25533(16) 0.22837(15) 0.0215(5) Uani 1 1 d . .
H48 H 0.628190 0.229968 0.175805 0.026 Uiso 1 1 calc R U
C49 C 0.82153(18) 0.19263(16) 0.19268(14) 0.0173(5) Uani 1 1 d . .
C50 C 0.75574(19) 0.10407(16) 0.17959(14) 0.0204(5) Uani 1 1 d . .
H50 H 0.708588 0.094624 0.215150 0.025 Uiso 1 1 calc R U
C51 C 0.75720(19) 0.03003(16) 0.11664(14) 0.0202(5) Uani 1 1 d . .
C52 C 0.82675(19) 0.03934(17) 0.06423(14) 0.0200(5) Uani 1 1 d . .
H52 H 0.828830 -0.011557 0.021770 0.024 Uiso 1 1 calc R U
C53 C 0.89313(19) 0.12572(17) 0.07616(14) 0.0191(5) Uani 1 1 d . .
C54 C 0.88959(18) 0.20025(16) 0.13830(13) 0.0175(5) Uani 1 1 d . .
H54 H 0.935239 0.258643 0.143994 0.021 Uiso 1 1 calc R U
C55 C 0.8431(2) 0.52664(18) 0.11317(16) 0.0280(6) Uani 1 1 d . .
F1 F 0.73682(13) 0.49924(12) 0.08891(10) 0.0392(4) Uani 1 1 d . .
F2 F 0.88519(16) 0.48615(14) 0.05327(10) 0.0536(5) Uani 1 1 d . .
F3 F 0.86430(15) 0.61768(11) 0.11802(11) 0.0458(5) Uani 1 1 d . .
C56 C 1.0462(2) 0.60801(18) 0.39248(16) 0.0287(6) Uani 1 1 d . .
F4 F 1.0646(2) 0.69428(13) 0.38361(12) 0.0770(8) Uani 1 1 d . .
F5 F 1.13761(16) 0.58456(16) 0.41233(14) 0.0794(8) Uani 1 1 d . .
F6 F 1.00361(17) 0.61411(14) 0.45739(10) 0.0597(6) Uani 1 1 d . .
C57 C 1.1919(2) 0.25041(19) 0.41131(16) 0.0273(6) Uani 1 1 d . .
F7 F 1.22350(12) 0.23650(12) 0.34045(10) 0.0364(4) Uani 1 1 d . .
F8 F 1.23098(13) 0.33993(12) 0.44782(11) 0.0460(5) Uani 1 1 d . .
F9 F 1.24260(13) 0.19955(13) 0.45247(12) 0.0479(5) Uani 1 1 d . .
C58 C 0.8671(2) 0.08580(18) 0.48388(15) 0.0237(5) Uani 1 1 d . .
F10 F 0.93518(12) 0.06421(11) 0.53897(9) 0.0331(4) Uani 1 1 d . .
F11 F 0.79509(12) 0.12185(11) 0.52205(9) 0.0303(4) Uani 1 1 d . .
F12 F 0.81484(15) 0.00430(11) 0.43504(10) 0.0434(5) Uani 1 1 d . .
C59 C 0.5737(2) 0.37594(19) 0.46122(17) 0.0302(6) Uani 1 1 d . .
F13 F 0.6221(2) 0.46348(13) 0.48666(12) 0.0726(7) Uani 1 1 d . .
F14 F 0.6162(2) 0.33503(16) 0.51525(11) 0.0735(7) Uani 1 1 d . .
F15 F 0.47458(16) 0.36950(19) 0.46930(12) 0.0812(8) Uani 1 1 d . .
C60 C 0.4280(2) 0.23043(19) 0.17186(17) 0.0303(6) Uani 1 1 d . .
F16 F 0.33259(12) 0.22109(13) 0.19177(11) 0.0448(4) Uani 1 1 d . .
F17 F 0.43326(14) 0.14730(12) 0.12617(11) 0.0482(5) Uani 1 1 d . .
F18 F 0.42893(14) 0.28867(13) 0.12234(10) 0.0451(5) Uani 1 1 d . .
C61 C 0.6828(2) -0.06124(18) 0.10513(17) 0.0300(6) Uani 1 1 d . .
F19 F 0.67578(15) -0.08716(11) 0.17336(11) 0.0466(5) Uani 1 1 d . .
F20 F 0.58232(14) -0.05789(13) 0.07590(13) 0.0557(5) Uani 1 1 d . .
F21 F 0.70646(16) -0.13177(12) 0.05551(12) 0.0581(6) Uani 1 1 d . .
C62 C 0.9727(2) 0.13924(17) 0.02425(14) 0.0227(5) Uani 1 1 d . .
F22 F 0.95945(12) 0.06717(10) -0.03926(8) 0.0283(3) Uani 1 1 d . .
F23 F 0.96891(13) 0.21617(10) -0.00446(9) 0.0315(4) Uani 1 1 d . .
F24 F 1.07278(12) 0.15092(11) 0.06283(9) 0.0306(4) Uani 1 1 d . .

loop_
_atom_site_aniso_label
_atom_site_aniso_U_11
_atom_site_aniso_U_22
_atom_site_aniso_U_33
_atom_site_aniso_U_23
_atom_site_aniso_U_13
_atom_site_aniso_U_12
CO1 0.01843(17) 0.01746(16) 0.01900(16) 0.00656(13) 0.00461(13) 0.00446(13)
P1 0.0192(3) 0.0185(3) 0.0230(3) 0.0070(3) 0.0054(3) 0.0045(2)
P2 0.0175(3) 0.0182(3) 0.0183(3) 0.0063(2) 0.0033(2) 0.0041(2)
C1 0.0322(15) 0.0202(13) 0.0283(14) 0.0081(11) 0.0099(12) 0.0102(11)
O1 0.0735(16) 0.0333(11) 0.0240(10) 0.0109(9) 0.0108(10) 0.0244(11)
C2 0.0266(14) 0.0177(12) 0.0288(14) 0.0063(11) 0.0075(11) 0.0054(11)
O2 0.0233(11) 0.0268(10) 0.0485(12) 0.0035(9) 0.0029(9) 0.0011(8)
N1 0.0214(11) 0.0218(11) 0.0214(11) 0.0061(9) 0.0063(9) 0.0056(9)
C3 0.0366(16) 0.0257(14) 0.0233(13) 0.0053(11) 0.0127(12) 0.0104(12)
C4 0.0307(15) 0.0241(13) 0.0262(13) 0.0081(11) 0.0108(11) 0.0083(11)
C5 0.0311(15) 0.0266(14) 0.0223(13) 0.0104(11) 0.0056(11) 0.0104(11)
C6 0.0260(14) 0.0248(13) 0.0205(12) 0.0103(10) 0.0050(10) 0.0065(11)
C7 0.0206(13) 0.0215(13) 0.0296(13) 0.0085(11) 0.0044(11) 0.0060(10)
C8 0.0202(14) 0.0196(13) 0.0584(19) 0.0101(13) 0.0017(13) 0.0047(11)
C9 0.0250(16) 0.0264(15) 0.065(2) 0.0014(15) -0.0064(15) 0.0059(12)
C10 0.0238(15) 0.0306(15) 0.0489(18) 0.0064(14) -0.0012(13) 0.0071(12)
C11 0.0269(15) 0.0312(15) 0.0467(18) 0.0155(14) 0.0007(13) 0.0097(12)
C12 0.0244(14) 0.0211(13) 0.0411(16) 0.0076(12) 0.0028(12) 0.0055(11)
C13 0.0220(13) 0.0199(12) 0.0251(13) 0.0056(10) 0.0023(10) 0.0048(10)
C14 0.0298(15) 0.0230(13) 0.0308(14) 0.0079(11) 0.0095(12) 0.0019(11)
C15 0.0352(16) 0.0253(14) 0.0443(17) 0.0135(13) 0.0171(14) 0.0020(12)
C16 0.0231(15) 0.0255(15) 0.061(2) 0.0096(14) 0.0091(14) 0.0004(12)
C17 0.0246(14) 0.0213(13) 0.0438(17) 0.0033(12) -0.0035(13) 0.0032(11)
C18 0.0300(15) 0.0242(14) 0.0291(14) 0.0065(11) -0.0018(12) 0.0037(11)
C19 0.0215(13) 0.0170(12) 0.0217(12) 0.0059(10) 0.0043(10) 0.0029(10)
C20 0.0192(13) 0.0239(13) 0.0276(13) 0.0049(11) 0.0060(11) 0.0039(10)
C21 0.0188(13) 0.0209(13) 0.0339(14) 0.0068(11) 0.0031(11) 0.0009(10)
C22 0.0222(14) 0.0277(14) 0.0289(14) 0.0044(12) -0.0002(11) 0.0012(11)
C23 0.0223(13) 0.0210(13) 0.0242(13) 0.0042(10) 0.0020(10) 0.0036(10)
C24 0.0216(13) 0.0213(12) 0.0217(12) 0.0058(10) 0.0035(10) 0.0056(10)
C25 0.0175(12) 0.0201(12) 0.0199(12) 0.0045(10) 0.0025(10) 0.0045(10)
C26 0.0256(14) 0.0230(13) 0.0231(13) 0.0077(11) 0.0027(11) 0.0071(11)
C27 0.0288(14) 0.0323(15) 0.0221(13) 0.0078(11) 0.0035(11) 0.0159(12)
C28 0.0229(14) 0.0365(15) 0.0235(13) 0.0051(12) 0.0047(11) 0.0112(12)
C29 0.0223(13) 0.0307(14) 0.0260(13) 0.0065(11) 0.0072(11) 0.0053(11)
C30 0.0185(12) 0.0243(13) 0.0221(12) 0.0061(10) 0.0058(10) 0.0036(10)
B1 0.0151(13) 0.0191(13) 0.0184(13) 0.0039(11) 0.0034(11) 0.0030(10)
C31 0.0152(11) 0.0202(12) 0.0172(11) 0.0041(10) 0.0048(9) 0.0064(9)
C32 0.0206(13) 0.0181(12) 0.0202(12) 0.0029(10) 0.0038(10) 0.0035(10)
C33 0.0231(13) 0.0207(12) 0.0229(12) 0.0078(10) 0.0054(10) 0.0062(10)
C34 0.0230(13) 0.0165(12) 0.0284(13) 0.0074(10) 0.0076(11) 0.0047(10)
C35 0.0202(13) 0.0213(12) 0.0205(12) 0.0045(10) 0.0051(10) 0.0035(10)
C36 0.0221(13) 0.0221(12) 0.0184(12) 0.0062(10) 0.0053(10) 0.0076(10)
C37 0.0161(11) 0.0156(11) 0.0162(11) 0.0014(9) 0.0029(9) 0.0022(9)
C38 0.0199(12) 0.0158(11) 0.0206(12) 0.0045(10) 0.0051(10) 0.0025(9)
C39 0.0182(12) 0.0153(11) 0.0216(12) 0.0010(10) 0.0036(10) 0.0038(9)
C40 0.0238(13) 0.0175(12) 0.0198(12) 0.0036(10) 0.0015(10) 0.0048(10)
C41 0.0211(12) 0.0150(11) 0.0160(11) 0.0033(9) 0.0032(9) 0.0040(9)
C42 0.0153(11) 0.0165(11) 0.0194(11) 0.0029(9) 0.0035(9) 0.0025(9)
C43 0.0172(12) 0.0133(11) 0.0244(12) 0.0058(10) 0.0040(10) 0.0024(9)
C44 0.0195(12) 0.0153(11) 0.0266(13) 0.0057(10) 0.0040(10) 0.0045(9)
C45 0.0240(13) 0.0182(12) 0.0302(14) 0.0084(11) 0.0105(11) 0.0077(10)
C46 0.0187(13) 0.0224(13) 0.0399(15) 0.0106(12) 0.0113(11) 0.0098(10)
C47 0.0197(13) 0.0197(12) 0.0327(14) 0.0105(11) 0.0023(11) 0.0063(10)
C48 0.0232(13) 0.0195(12) 0.0232(12) 0.0076(10) 0.0044(10) 0.0054(10)
C49 0.0160(12) 0.0186(11) 0.0191(11) 0.0063(10) 0.0028(9) 0.0064(9)
C50 0.0208(13) 0.0205(12) 0.0216(12) 0.0078(10) 0.0053(10) 0.0040(10)
C51 0.0185(12) 0.0190(12) 0.0236(12) 0.0073(10) 0.0029(10) 0.0026(10)
C52 0.0235(13) 0.0178(12) 0.0186(12) 0.0024(10) 0.0022(10) 0.0078(10)
C53 0.0194(12) 0.0210(12) 0.0177(11) 0.0066(10) 0.0024(10) 0.0048(10)
C54 0.0154(11) 0.0180(11) 0.0189(11) 0.0063(10) 0.0014(9) 0.0020(9)
C55 0.0310(15) 0.0261(14) 0.0282(14) 0.0123(12) 0.0032(12) 0.0041(11)
F1 0.0319(9) 0.0470(10) 0.0378(9) 0.0217(8) -0.0062(8) 0.0011(8)
F2 0.0735(14) 0.0783(14) 0.0286(9) 0.0259(10) 0.0225(9) 0.0423(12)
F3 0.0554(12) 0.0309(9) 0.0490(11) 0.0254(8) -0.0101(9) -0.0012(8)
C56 0.0338(16) 0.0210(13) 0.0275(14) 0.0032(11) 0.0017(12) 0.0014(11)
F4 0.129(2) 0.0279(10) 0.0479(12) 0.0117(9) -0.0254(13) -0.0276(11)
F5 0.0394(12) 0.0767(16) 0.0862(17) -0.0389(13) -0.0287(11) 0.0227(11)
F6 0.0719(15) 0.0575(13) 0.0300(10) -0.0120(9) 0.0098(10) -0.0136(11)
C57 0.0238(14) 0.0282(14) 0.0324(14) 0.0102(12) 0.0050(11) 0.0088(11)
F7 0.0240(9) 0.0468(10) 0.0439(10) 0.0156(8) 0.0157(7) 0.0086(7)
F8 0.0230(9) 0.0351(10) 0.0673(13) -0.0054(9) 0.0041(8) -0.0026(7)
F9 0.0225(9) 0.0717(13) 0.0685(13) 0.0463(11) 0.0105(8) 0.0223(9)
C58 0.0287(14) 0.0247(13) 0.0197(12) 0.0085(11) 0.0064(11) 0.0051(11)
F10 0.0336(9) 0.0440(10) 0.0335(9) 0.0245(8) 0.0102(7) 0.0181(8)
F11 0.0267(8) 0.0412(9) 0.0330(8) 0.0202(7) 0.0145(7) 0.0122(7)
F12 0.0646(13) 0.0258(9) 0.0326(9) 0.0069(7) 0.0095(9) -0.0117(8)
C59 0.0300(15) 0.0267(14) 0.0366(15) 0.0046(12) 0.0132(13) 0.0113(12)
F13 0.119(2) 0.0345(11) 0.0540(13) -0.0104(10) 0.0457(13) -0.0134(12)
F14 0.132(2) 0.0802(16) 0.0346(11) 0.0220(11) 0.0347(12) 0.0694(16)
F15 0.0359(12) 0.135(2) 0.0542(13) -0.0234(13) 0.0218(10) 0.0148(13)
C60 0.0235(14) 0.0314(15) 0.0385(16) 0.0125(13) 0.0038(12) 0.0089(12)
F16 0.0178(8) 0.0622(12) 0.0539(11) 0.0179(10) 0.0015(8) 0.0059(8)
F17 0.0361(10) 0.0414(10) 0.0527(11) -0.0078(9) -0.0155(9) 0.0129(8)
F18 0.0356(10) 0.0553(11) 0.0468(11) 0.0295(9) -0.0065(8) 0.0057(8)
C61 0.0315(16) 0.0213(13) 0.0338(15) 0.0008(12) 0.0101(13) -0.0003(11)
F19 0.0627(13) 0.0287(9) 0.0480(11) 0.0147(8) 0.0178(10) -0.0054(8)
F20 0.0292(10) 0.0454(11) 0.0795(15) 0.0134(11) -0.0065(10) -0.0129(8)
F21 0.0715(14) 0.0208(9) 0.0771(14) -0.0097(9) 0.0460(12) -0.0047(9)
C62 0.0258(14) 0.0213(13) 0.0203(12) 0.0024(10) 0.0050(10) 0.0057(10)
F22 0.0350(9) 0.0287(8) 0.0214(7) 0.0020(6) 0.0116(7) 0.0069(7)
F23 0.0416(10) 0.0274(8) 0.0333(8) 0.0157(7) 0.0179(7) 0.0087(7)
F24 0.0209(8) 0.0393(9) 0.0297(8) 0.0043(7) 0.0066(7) 0.0045(7)

loop_
_atom_type_symbol
_atom_type_description
_atom_type_scat_dispersion_real
_atom_type_scat_dispersion_imag
_atom_type_scat_source
C C 0.0033 0.0016 'International Tables Vol C Tables 4.2.6.8 and 6.1.1.4'
H H 0.0000 0.0000 'International Tables Vol C Tables 4.2.6.8 and 6.1.1.4'
B B 0.0013 0.0007 'International Tables Vol C Tables 4.2.6.8 and 6.1.1.4'
N N 0.0061 0.0033 'International Tables Vol C Tables 4.2.6.8 and 6.1.1.4'
O O 0.0106 0.0060 'International Tables Vol C Tables 4.2.6.8 and 6.1.1.4'
F F 0.0171 0.0103 'International Tables Vol C Tables 4.2.6.8 and 6.1.1.4'
P P 0.1023 0.0942 'International Tables Vol C Tables 4.2.6.8 and 6.1.1.4'
Co Co 0.3494 0.9721 'International Tables Vol C Tables 4.2.6.8 and 6.1.1.4'

loop_
_geom_angle_atom_site_label_1
_geom_angle_atom_site_label_2
_geom_angle_atom_site_label_3
_geom_angle
C1 CO1 C2 115.47(12)
C1 CO1 N1 143.67(11)
C2 CO1 N1 100.86(10)
C1 CO1 P1 88.20(8)
C2 CO1 P1 101.89(8)
N1 CO1 P1 85.02(6)
C1 CO1 P2 90.99(8)
C2 CO1 P2 94.38(8)
N1 CO1 P2 85.22(6)
P1 CO1 P2 162.34(3)
C13 P1 C4 108.55(12)
C13 P1 C7 104.16(11)
C4 P1 C7 105.71(12)
C13 P1 CO1 118.10(8)
C4 P1 CO1 102.66(8)
C7 P1 CO1 116.87(8)
C25 P2 C19 108.96(11)
C25 P2 C6 105.38(11)
C19 P2 C6 102.23(11)
C25 P2 CO1 116.65(8)
C19 P2 CO1 119.50(8)
C6 P2 CO1 101.69(8)
O1 C1 CO1 177.3(3)
O2 C2 CO1 171.0(2)
C3 N1 C5 112.0(2)
C3 N1 CO1 111.24(15)
C5 N1 CO1 110.75(15)
C3 N1 H1 106.3(18)
C5 N1 H1 106.0(18)
CO1 N1 H1 110.4(18)
N1 C3 C4 110.4(2)
N1 C3 H3A 109.6
C4 C3 H3A 109.6
N1 C3 H3B 109.6
C4 C3 H3B 109.6
H3A C3 H3B 108.1
C3 C4 P1 108.57(17)
C3 C4 H4A 110.0
P1 C4 H4A 110.0
C3 C4 H4B 110.0
P1 C4 H4B 110.0
H4A C4 H4B 108.4
N1 C5 C6 110.0(2)
N1 C5 H5A 109.7
C6 C5 H5A 109.7
N1 C5 H5B 109.7
C6 C5 H5B 109.7
H5A C5 H5B 108.2
C5 C6 P2 110.34(17)
C5 C6 H6A 109.6
P2 C6 H6A 109.6
C5 C6 H6B 109.6
P2 C6 H6B 109.6
H6A C6 H6B 108.1
C12 C7 C8 109.5(2)
C12 C7 P1 115.38(18)
C8 C7 P1 111.24(17)
C12 C7 H7 106.7
C8 C7 H7 106.7
P1 C7 H7 106.7
C9 C8 C7 110.7(2)
C9 C8 H8A 109.5
C7 C8 H8A 109.5
C9 C8 H8B 109.5
C7 C8 H8B 109.5
H8A C8 H8B 108.1
C10 C9 C8 111.0(2)
C10 C9 H9A 109.4
C8 C9 H9A 109.4
C10 C9 H9B 109.4
C8 C9 H9B 109.4
H9A C9 H9B 108.0
C9 C10 C11 111.0(2)
C9 C10 H10A 109.4
C11 C10 H10A 109.4
C9 C10 H10B 109.4
C11 C10 H10B 109.4
H10A C10 H10B 108.0
C12 C11 C10 112.0(2)
C12 C11 H11A 109.2
C10 C11 H11A 109.2
C12 C11 H11B 109.2
C10 C11 H11B 109.2
H11A C11 H11B 107.9
C11 C12 C7 111.0(2)
C11 C12 H12A 109.4
C7 C12 H12A 109.4
C11 C12 H12B 109.4
C7 C12 H12B 109.4
H12A C12 H12B 108.0
C14 C13 C18 111.2(2)
C14 C13 P1 109.40(17)
C18 C13 P1 113.61(17)
C14 C13 H13 107.5
C18 C13 H13 107.5
P1 C13 H13 107.5
C15 C14 C13 110.8(2)
C15 C14 H14A 109.5
C13 C14 H14A 109.5
C15 C14 H14B 109.5
C13 C14 H14B 109.5
H14A C14 H14B 108.1
C16 C15 C14 111.3(2)
C16 C15 H15A 109.4
C14 C15 H15A 109.4
C16 C15 H15B 109.4
C14 C15 H15B 109.4
H15A C15 H15B 108.0
C15 C16 C17 112.1(2)
C15 C16 H16A 109.2
C17 C16 H16A 109.2
C15 C16 H16B 109.2
C17 C16 H16B 109.2
H16A C16 H16B 107.9
C16 C17 C18 111.6(2)
C16 C17 H17A 109.3
C18 C17 H17A 109.3
C16 C17 H17B 109.3
C18 C17 H17B 109.3
H17A C17 H17B 108.0
C13 C18 C17 110.6(2)
C13 C18 H18A 109.5
C17 C18 H18A 109.5
C13 C18 H18B 109.5
C17 C18 H18B 109.5
H18A C18 H18B 108.1
C20 C19 C24 110.0(2)
C20 C19 P2 108.70(16)
C24 C19 P2 115.87(17)
C20 C19 H19 107.3
C24 C19 H19 107.3
P2 C19 H19 107.3
C21 C20 C19 112.6(2)
C21 C20 H20A 109.1
C19 C20 H20A 109.1
C21 C20 H20B 109.1
C19 C20 H20B 109.1
H20A C20 H20B 107.8
C22 C21 C20 111.8(2)
C22 C21 H21A 109.3
C20 C21 H21A 109.3
C22 C21 H21B 109.3
C20 C21 H21B 109.3
H21A C21 H21B 107.9
C21 C22 C23 110.8(2)
C21 C22 H22A 109.5
C23 C22 H22A 109.5
C21 C22 H22B 109.5
C23 C22 H22B 109.5
H22A C22 H22B 108.1
C22 C23 C24 111.8(2)
C22 C23 H23A 109.3
C24 C23 H23A 109.3
C22 C23 H23B 109.3
C24 C23 H23B 109.3
H23A C23 H23B 107.9
C23 C24 C19 110.1(2)
C23 C24 H24A 109.6
C19 C24 H24A 109.6
C23 C24 H24B 109.6
C19 C24 H24B 109.6
H24A C24 H24B 108.2
C26 C25 C30 110.83(19)
C26 C25 P2 114.84(17)
C30 C25 P2 112.51(16)
C26 C25 H25 106.0
C30 C25 H25 106.0
P2 C25 H25 106.0
C27 C26 C25 110.8(2)
C27 C26 H26A 109.5
C25 C26 H26A 109.5
C27 C26 H26B 109.5
C25 C26 H26B 109.5
H26A C26 H26B 108.1
C28 C27 C26 111.9(2)
C28 C27 H27A 109.2
C26 C27 H27A 109.2
C28 C27 H27B 109.2
C26 C27 H27B 109.2
H27A C27 H27B 107.9
C27 C28 C29 111.0(2)
C27 C28 H28A 109.4
C29 C28 H28A 109.4
C27 C28 H28B 109.4
C29 C28 H28B 109.4
H28A C28 H28B 108.0
C30 C29 C28 110.6(2)
C30 C29 H29A 109.5
C28 C29 H29A 109.5
C30 C29 H29B 109.5
C28 C29 H29B 109.5
H29A C29 H29B 108.1
C29 C30 C25 110.3(2)
C29 C30 H30A 109.6
C25 C30 H30A 109.6
C29 C30 H30B 109.6
C25 C30 H30B 109.6
H30A C30 H30B 108.1
C37 B1 C31 112.58(19)
C37 B1 C43 113.57(19)
C31 B1 C43 104.04(18)
C37 B1 C49 103.18(18)
C31 B1 C49 113.38(19)
C43 B1 C49 110.36(19)
C32 C31 C36 115.8(2)
C32 C31 B1 121.5(2)
C36 C31 B1 122.3(2)
C31 C32 C33 122.4(2)
C31 C32 H32 118.8
C33 C32 H32 118.8
C34 C33 C32 120.5(2)
C34 C33 C55 121.1(2)
C32 C33 C55 118.4(2)
C33 C34 C35 118.4(2)
C33 C34 H34 120.8
C35 C34 H34 120.8
C34 C35 C36 120.7(2)
C34 C35 C56 120.5(2)
C36 C35 C56 118.8(2)
C35 C36 C31 122.2(2)
C35 C36 H36 118.9
C31 C36 H36 118.9
C42 C37 C38 115.4(2)
C42 C37 B1 123.0(2)
C38 C37 B1 121.0(2)
C39 C38 C37 122.7(2)
C39 C38 H38 118.7
C37 C38 H38 118.7
C38 C39 C40 120.5(2)
C38 C39 C57 119.3(2)
C40 C39 C57 120.2(2)
C41 C40 C39 118.0(2)
C41 C40 H40 121.0
C39 C40 H40 121.0
C40 C41 C42 121.1(2)
C40 C41 C58 120.6(2)
C42 C41 C58 118.3(2)
C41 C42 C37 122.3(2)
C41 C42 H42 118.9
C37 C42 H42 118.9
C48 C43 C44 115.6(2)
C48 C43 B1 122.0(2)
C44 C43 B1 122.2(2)
C45 C44 C43 122.1(2)
C45 C44 H44 119.0
C43 C44 H44 119.0
C46 C45 C44 121.1(2)
C46 C45 C59 120.1(2)
C44 C45 C59 118.8(2)
C45 C46 C47 117.9(2)
C45 C46 H46 121.1
C47 C46 H46 121.1
C46 C47 C48 120.7(2)
C46 C47 C60 121.3(2)
C48 C47 C60 118.0(2)
C47 C48 C43 122.6(2)
C47 C48 H48 118.7
C43 C48 H48 118.7
C54 C49 C50 115.1(2)
C54 C49 B1 123.1(2)
C50 C49 B1 121.4(2)
C51 C50 C49 122.5(2)
C51 C50 H50 118.7
C49 C50 H50 118.7
C50 C51 C52 121.1(2)
C50 C51 C61 119.5(2)
C52 C51 C61 119.5(2)
C53 C52 C51 117.6(2)
C53 C52 H52 121.2
C51 C52 H52 121.2
C52 C53 C54 121.0(2)
C52 C53 C62 120.3(2)
C54 C53 C62 118.6(2)
C53 C54 C49 122.7(2)
C53 C54 H54 118.7
C49 C54 H54 118.7
F3 C55 F2 106.6(2)
F3 C55 F1 105.8(2)
F2 C55 F1 105.6(2)
F3 C55 C33 113.6(2)
F2 C55 C33 112.7(2)
F1 C55 C33 111.9(2)
F5 C56 F4 108.4(3)
F5 C56 F6 104.4(2)
F4 C56 F6 104.6(2)
F5 C56 C35 112.7(2)
F4 C56 C35 113.5(2)
F6 C56 C35 112.5(2)
F8 C57 F9 106.8(2)
F8 C57 F7 106.1(2)
F9 C57 F7 105.6(2)
F8 C57 C39 112.7(2)
F9 C57 C39 112.8(2)
F7 C57 C39 112.3(2)
F12 C58 F10 106.2(2)
F12 C58 F11 105.9(2)
F10 C58 F11 106.34(19)
F12 C58 C41 112.4(2)
F10 C58 C41 113.0(2)
F11 C58 C41 112.6(2)
F15 C59 F13 108.9(2)
F15 C59 F14 104.6(3)
F13 C59 F14 103.6(3)
F15 C59 C45 113.5(2)
F13 C59 C45 113.0(2)
F14 C59 C45 112.4(2)
F16 C60 F17 106.7(2)
F16 C60 F18 106.3(2)
F17 C60 F18 104.9(2)
F16 C60 C47 113.9(2)
F17 C60 C47 112.2(2)
F18 C60 C47 112.1(2)
F21 C61 F19 107.0(2)
F21 C61 F20 105.7(2)
F19 C61 F20 103.8(2)
F21 C61 C51 114.1(2)
F19 C61 C51 113.1(2)
F20 C61 C51 112.3(2)
F22 C62 F24 106.45(19)
F22 C62 F23 106.32(19)
F24 C62 F23 105.7(2)
F22 C62 C53 113.0(2)
F24 C62 C53 112.7(2)
F23 C62 C53 112.1(2)

loop_
_geom_bond_atom_site_label_1
_geom_bond_atom_site_label_2
_geom_bond_distance
CO1 C1 1.726(3)
CO1 C2 1.804(3)
CO1 N1 2.071(2)
CO1 P1 2.2098(7)
CO1 P2 2.2106(7)
P1 C13 1.838(3)
P1 C4 1.851(3)
P1 C7 1.852(3)
P2 C25 1.841(2)
P2 C19 1.851(2)
P2 C6 1.853(2)
C1 O1 1.151(3)
C2 O2 1.146(3)
N1 C3 1.481(3)
N1 C5 1.490(3)
N1 H1 0.89(3)
C3 C4 1.520(4)
C3 H3A 0.9900
C3 H3B 0.9900
C4 H4A 0.9900
C4 H4B 0.9900
C5 C6 1.508(3)
C5 H5A 0.9900
C5 H5B 0.9900
C6 H6A 0.9900
C6 H6B 0.9900
C7 C12 1.538(3)
C7 C8 1.541(4)
C7 H7 1.0000
C8 C9 1.526(4)
C8 H8A 0.9900
C8 H8B 0.9900
C9 C10 1.522(4)
C9 H9A 0.9900
C9 H9B 0.9900
C10 C11 1.527(4)
C10 H10A 0.9900
C10 H10B 0.9900
C11 C12 1.525(4)
C11 H11A 0.9900
C11 H11B 0.9900
C12 H12A 0.9900
C12 H12B 0.9900
C13 C14 1.531(3)
C13 C18 1.533(3)
C13 H13 1.0000
C14 C15 1.524(3)
C14 H14A 0.9900
C14 H14B 0.9900
C15 C16 1.518(4)
C15 H15A 0.9900
C15 H15B 0.9900
C16 C17 1.520(4)
C16 H16A 0.9900
C16 H16B 0.9900
C17 C18 1.541(4)
C17 H17A 0.9900
C17 H17B 0.9900
C18 H18A 0.9900
C18 H18B 0.9900
C19 C20 1.539(3)
C19 C24 1.541(3)
C19 H19 1.0000
C20 C21 1.519(3)
C20 H20A 0.9900
C20 H20B 0.9900
C21 C22 1.518(4)
C21 H21A 0.9900
C21 H21B 0.9900
C22 C23 1.522(3)
C22 H22A 0.9900
C22 H22B 0.9900
C23 C24 1.535(3)
C23 H23A 0.9900
C23 H23B 0.9900
C24 H24A 0.9900
C24 H24B 0.9900
C25 C26 1.536(3)
C25 C30 1.538(3)
C25 H25 1.0000
C26 C27 1.531(3)
C26 H26A 0.9900
C26 H26B 0.9900
C27 C28 1.519(4)
C27 H27A 0.9900
C27 H27B 0.9900
C28 C29 1.534(4)
C28 H28A 0.9900
C28 H28B 0.9900
C29 C30 1.525(3)
C29 H29A 0.9900
C29 H29B 0.9900
C30 H30A 0.9900
C30 H30B 0.9900
B1 C37 1.634(3)
B1 C31 1.637(4)
B1 C43 1.642(3)
B1 C49 1.644(3)
C31 C32 1.398(3)
C31 C36 1.398(3)
C32 C33 1.403(3)
C32 H32 0.9500
C33 C34 1.381(3)
C33 C55 1.495(3)
C34 C35 1.390(3)
C34 H34 0.9500
C35 C36 1.397(3)
C35 C56 1.496(4)
C36 H36 0.9500
C37 C42 1.401(3)
C37 C38 1.404(3)
C38 C39 1.388(3)
C38 H38 0.9500
C39 C40 1.394(3)
C39 C57 1.491(3)
C40 C41 1.384(3)
C40 H40 0.9500
C41 C42 1.392(3)
C41 C58 1.497(3)
C42 H42 0.9500
C43 C48 1.398(3)
C43 C44 1.403(3)
C44 C45 1.396(3)
C44 H44 0.9500
C45 C46 1.386(4)
C45 C59 1.503(4)
C46 C47 1.391(4)
C46 H46 0.9500
C47 C48 1.394(3)
C47 C60 1.495(4)
C48 H48 0.9500
C49 C54 1.399(3)
C49 C50 1.409(3)
C50 C51 1.389(3)
C50 H50 0.9500
C51 C52 1.390(3)
C51 C61 1.496(3)
C52 C53 1.389(3)
C52 H52 0.9500
C53 C54 1.392(3)
C53 C62 1.489(3)
C54 H54 0.9500
C55 F3 1.326(3)
C55 F2 1.329(3)
C55 F1 1.355(3)
C56 F5 1.316(3)
C56 F4 1.319(3)
C56 F6 1.326(3)
C57 F8 1.334(3)
C57 F9 1.340(3)
C57 F7 1.347(3)
C58 F12 1.341(3)
C58 F10 1.342(3)
C58 F11 1.343(3)
C59 F15 1.308(3)
C59 F13 1.308(3)
C59 F14 1.335(3)
C60 F16 1.331(3)
C60 F17 1.344(3)
C60 F18 1.353(3)
C61 F21 1.323(3)
C61 F19 1.342(3)
C61 F20 1.348(3)
C62 F22 1.341(3)
C62 F24 1.345(3)
C62 F23 1.355(3)

loop_
_geom_torsion_atom_site_label_1
_geom_torsion_atom_site_label_2
_geom_torsion_atom_site_label_3
_geom_torsion_atom_site_label_4
_geom_torsion
C5 N1 C3 C4 177.9(2)
CO1 N1 C3 C4 53.4(2)
N1 C3 C4 P1 -43.7(3)
C13 P1 C4 C3 -109.55(19)
C7 P1 C4 C3 139.20(18)
CO1 P1 C4 C3 16.2(2)
C3 N1 C5 C6 -178.0(2)
CO1 N1 C5 C6 -53.2(2)
N1 C5 C6 P2 41.3(3)
C25 P2 C6 C5 109.46(19)
C19 P2 C6 C5 -136.69(18)
CO1 P2 C6 C5 -12.68(19)
C13 P1 C7 C12 -50.4(2)
C4 P1 C7 C12 63.9(2)
CO1 P1 C7 C12 177.34(16)
C13 P1 C7 C8 -175.94(19)
C4 P1 C7 C8 -61.6(2)
CO1 P1 C7 C8 51.8(2)
C12 C7 C8 C9 58.0(3)
P1 C7 C8 C9 -173.3(2)
C7 C8 C9 C10 -58.0(3)
C8 C9 C10 C11 55.7(4)
C9 C10 C11 C12 -54.7(3)
C10 C11 C12 C7 55.5(3)
C8 C7 C12 C11 -56.6(3)
P1 C7 C12 C11 177.02(19)
C4 P1 C13 C14 175.51(17)
C7 P1 C13 C14 -72.21(19)
CO1 P1 C13 C14 59.33(19)
C4 P1 C13 C18 50.6(2)
C7 P1 C13 C18 162.88(19)
CO1 P1 C13 C18 -65.6(2)
C18 C13 C14 C15 -56.8(3)
P1 C13 C14 C15 176.87(19)
C13 C14 C15 C16 56.1(3)
C14 C15 C16 C17 -55.2(3)
C15 C16 C17 C18 54.3(3)
C14 C13 C18 C17 55.6(3)
P1 C13 C18 C17 179.58(18)
C16 C17 C18 C13 -54.2(3)
C25 P2 C19 C20 -177.54(16)
C6 P2 C19 C20 71.27(18)
CO1 P2 C19 C20 -39.88(19)
C25 P2 C19 C24 -53.1(2)
C6 P2 C19 C24 -164.27(17)
CO1 P2 C19 C24 84.58(18)
C24 C19 C20 C21 54.7(3)
P2 C19 C20 C21 -177.41(17)
C19 C20 C21 C22 -54.3(3)
C20 C21 C22 C23 54.4(3)
C21 C22 C23 C24 -56.7(3)
C22 C23 C24 C19 57.6(3)
C20 C19 C24 C23 -55.5(3)
P2 C19 C24 C23 -179.33(16)
C19 P2 C25 C26 -41.2(2)
C6 P2 C25 C26 67.88(19)
CO1 P2 C25 C26 179.79(14)
C19 P2 C25 C30 86.82(19)
C6 P2 C25 C30 -164.10(17)
CO1 P2 C25 C30 -52.19(19)
C30 C25 C26 C27 55.5(3)
P2 C25 C26 C27 -175.68(17)
C25 C26 C27 C28 -54.7(3)
C26 C27 C28 C29 55.4(3)
C27 C28 C29 C30 -56.9(3)
C28 C29 C30 C25 57.8(3)
C26 C25 C30 C29 -57.4(3)
P2 C25 C30 C29 172.51(17)
C37 B1 C31 C32 161.1(2)
C43 B1 C31 C32 -75.5(3)
C49 B1 C31 C32 44.4(3)
C37 B1 C31 C36 -26.3(3)
C43 B1 C31 C36 97.1(2)
C49 B1 C31 C36 -143.0(2)
C36 C31 C32 C33 1.7(3)
B1 C31 C32 C33 174.7(2)
C31 C32 C33 C34 -0.1(4)
C31 C32 C33 C55 179.8(2)
C32 C33 C34 C35 -1.3(4)
C55 C33 C34 C35 178.8(2)
C33 C34 C35 C36 1.2(4)
C33 C34 C35 C56 -177.9(2)
C34 C35 C36 C31 0.5(4)
C56 C35 C36 C31 179.6(2)
C32 C31 C36 C35 -1.8(3)
B1 C31 C36 C35 -174.9(2)
C31 B1 C37 C42 146.0(2)
C43 B1 C37 C42 28.1(3)
C49 B1 C37 C42 -91.4(2)
C31 B1 C37 C38 -43.0(3)
C43 B1 C37 C38 -161.0(2)
C49 B1 C37 C38 79.6(3)
C42 C37 C38 C39 -1.3(3)
B1 C37 C38 C39 -173.0(2)
C37 C38 C39 C40 1.9(4)
C37 C38 C39 C57 -176.7(2)
C38 C39 C40 C41 -0.7(3)
C57 C39 C40 C41 177.9(2)
C39 C40 C41 C42 -0.9(3)
C39 C40 C41 C58 176.2(2)
C40 C41 C42 C37 1.5(4)
C58 C41 C42 C37 -175.8(2)
C38 C37 C42 C41 -0.3(3)
B1 C37 C42 C41 171.1(2)
C37 B1 C43 C48 -142.3(2)
C31 B1 C43 C48 95.0(2)
C49 B1 C43 C48 -27.0(3)
C37 B1 C43 C44 42.8(3)
C31 B1 C43 C44 -79.9(3)
C49 B1 C43 C44 158.1(2)
C48 C43 C44 C45 1.8(3)
B1 C43 C44 C45 177.0(2)
C43 C44 C45 C46 -0.3(4)
C43 C44 C45 C59 179.8(2)
C44 C45 C46 C47 -0.7(4)
C59 C45 C46 C47 179.2(2)
C45 C46 C47 C48 0.1(4)
C45 C46 C47 C60 -179.9(2)
C46 C47 C48 C43 1.5(4)
C60 C47 C48 C43 -178.4(2)
C44 C43 C48 C47 -2.4(3)
B1 C43 C48 C47 -177.6(2)
C37 B1 C49 C54 -95.7(2)
C31 B1 C49 C54 26.4(3)
C43 B1 C49 C54 142.6(2)
C37 B1 C49 C50 76.3(3)
C31 B1 C49 C50 -161.6(2)
C43 B1 C49 C50 -45.4(3)
C54 C49 C50 C51 -0.9(3)
B1 C49 C50 C51 -173.5(2)
C49 C50 C51 C52 1.8(4)
C49 C50 C51 C61 -178.2(2)
C50 C51 C52 C53 -1.2(3)
C61 C51 C52 C53 178.8(2)
C51 C52 C53 C54 -0.2(3)
C51 C52 C53 C62 177.4(2)
C52 C53 C54 C49 1.2(4)
C62 C53 C54 C49 -176.5(2)
C50 C49 C54 C53 -0.6(3)
B1 C49 C54 C53 171.9(2)
C34 C33 C55 F3 -11.5(4)
C32 C33 C55 F3 168.7(2)
C34 C33 C55 F2 110.0(3)
C32 C33 C55 F2 -69.9(3)
C34 C33 C55 F1 -131.1(2)
C32 C33 C55 F1 49.0(3)
C34 C35 C56 F5 -117.4(3)
C36 C35 C56 F5 63.5(3)
C34 C35 C56 F4 6.4(4)
C36 C35 C56 F4 -172.7(2)
C34 C35 C56 F6 124.9(3)
C36 C35 C56 F6 -54.2(3)
C38 C39 C57 F8 70.1(3)
C40 C39 C57 F8 -108.5(3)
C38 C39 C57 F9 -168.9(2)
C40 C39 C57 F9 12.5(3)
C38 C39 C57 F7 -49.7(3)
C40 C39 C57 F7 131.7(2)
C40 C41 C58 F12 -109.2(3)
C42 C41 C58 F12 68.1(3)
C40 C41 C58 F10 10.9(3)
C42 C41 C58 F10 -171.8(2)
C40 C41 C58 F11 131.4(2)
C42 C41 C58 F11 -51.3(3)
C46 C45 C59 F15 9.3(4)
C44 C45 C59 F15 -170.8(2)
C46 C45 C59 F13 -115.4(3)
C44 C45 C59 F13 64.5(3)
C46 C45 C59 F14 127.8(3)
C44 C45 C59 F14 -52.3(3)
C46 C47 C60 F16 -14.6(3)
C48 C47 C60 F16 165.3(2)
C46 C47 C60 F17 -136.1(3)
C48 C47 C60 F17 43.9(3)
C46 C47 C60 F18 106.2(3)
C48 C47 C60 F18 -73.9(3)
C50 C51 C61 F21 -165.7(2)
C52 C51 C61 F21 14.3(4)
C50 C51 C61 F19 -43.1(3)
C52 C51 C61 F19 136.9(2)
C50 C51 C61 F20 74.1(3)
C52 C51 C61 F20 -106.0(3)
C52 C53 C62 F22 10.5(3)
C54 C53 C62 F22 -171.8(2)
C52 C53 C62 F24 -110.2(2)
C54 C53 C62 F24 67.4(3)
C52 C53 C62 F23 130.6(2)
C54 C53 C62 F23 -51.7(3)
